data_7010409
loop_
_publ_author_name
'Coward, Kathleen M.'
'Jones, Anthony C.'
'Steiner, Alexander'
'Bickley, Jamie F.'
'Smith, Lesley M.'
'Pemble, Martyn E.'

_publ_section_title
;
 Synthesis and crystal structures of trimethylindium adducts with
 bidentate and macrocyclic tertiary amines
;
_journal_issue 1
_journal_name_full 'Journal of the Chemical Society, Dalton Transactions'
_journal_page_first 41
_journal_paper_doi 10.1039/b008600m
_journal_year 2001
_chemical_formula_sum 'C37 H53 In N4'
_chemical_formula_weight 668.76
_chemical_name_systematic
; 
 ? 
;
_space_group_IT_number 2
_symmetry_cell_setting triclinic
_symmetry_space_group_name_Hall '-P 1'
_symmetry_space_group_name_H-M 'P -1'
_atom_sites_solution_hydrogens geom
_atom_sites_solution_primary direct
_atom_sites_solution_secondary difmap
_audit_creation_method SHELXL-97
_cell_angle_alpha 108.27(3)
_cell_angle_beta 91.13(4)
_cell_angle_gamma 105.45(4)
_cell_formula_units_Z 2
_cell_length_a 10.641(5)
_cell_length_b 10.763(4)
_cell_length_c 16.634(4)
_cell_measurement_temperature 213(2)
_cell_volume 1732.5(12)
_computing_data_collection 'IPDS (STOE, 1997)'
_computing_data_reduction 'X-RED (STOE, 1996)'
_computing_structure_refinement 'SHELXL-97 (Sheldrick, 1997)'
_computing_structure_solution 'SHELXS-97 (Sheldrick, 1990)'
_diffrn_ambient_temperature 213(2)
_diffrn_detector_area_resol_mean 6.67
_diffrn_measured_fraction_theta_full 0.952
_diffrn_measured_fraction_theta_max 0.952
_diffrn_measurement_device_type 'Stoe IPDS'
_diffrn_measurement_method 'Image Plate'
_diffrn_radiation_monochromator graphite
_diffrn_radiation_source 'fine-focus sealed tube'
_diffrn_radiation_type MoK\a
_diffrn_radiation_wavelength 0.71073
_diffrn_reflns_av_R_equivalents 0.0813
_diffrn_reflns_av_sigmaI/netI 0.1029
_diffrn_reflns_limit_h_max 11
_diffrn_reflns_limit_h_min -11
_diffrn_reflns_limit_k_max 11
_diffrn_reflns_limit_k_min -11
_diffrn_reflns_limit_l_max 17
_diffrn_reflns_limit_l_min -17
_diffrn_reflns_number 9330
_diffrn_reflns_theta_full 22.49
_diffrn_reflns_theta_max 22.49
_diffrn_reflns_theta_min 2.00
_exptl_absorpt_coefficient_mu 0.637
_exptl_absorpt_correction_type none
_exptl_crystal_colour colourless
_exptl_crystal_density_diffrn 1.282
_exptl_crystal_density_method 'not measured'
_exptl_crystal_description Block
_exptl_crystal_F_000 704
_exptl_crystal_size_max 0.4
_exptl_crystal_size_mid 0.3
_exptl_crystal_size_min 0.28
_refine_diff_density_max 0.555
_refine_diff_density_min -0.815
_refine_diff_density_rms 0.074
_refine_ls_extinction_method none
_refine_ls_goodness_of_fit_ref 0.855
_refine_ls_hydrogen_treatment mixed
_refine_ls_matrix_type full
_refine_ls_number_parameters 379
_refine_ls_number_reflns 4310
_refine_ls_number_restraints 0
_refine_ls_restrained_S_all 0.855
_refine_ls_R_factor_all 0.0569
_refine_ls_R_factor_gt 0.0370
_refine_ls_shift/su_max 0.000
_refine_ls_shift/su_mean 0.000
_refine_ls_structure_factor_coef Fsqd
_refine_ls_weighting_details 'w=1/[\s^2^(Fo^2^)+(0.0253P)^2^+0.0000P] where P=(Fo^2^+2Fc^2^)/3'
_refine_ls_weighting_scheme calc
_refine_ls_wR_factor_gt 0.0774
_refine_ls_wR_factor_ref 0.0809
_reflns_number_gt 3073
_reflns_number_total 4310
_reflns_threshold_expression >2sigma(I)
_cod_data_source_file b008600m.txt
_cod_data_source_block tony10
_cod_depositor_comments
;
The following automatic conversions were performed:
'_symmetry_cell_setting' value 'Triclinic' changed to 'triclinic'
according to '/home/saulius/struct/CIF-dictionaries/cif_core.dic'
dictionary named 'cif_core.dic' version 2.4.1 from 2010-06-29.

Automatic conversion script
Id: cif_fix_enum 1527 2010-12-29 10:47:43Z saulius 

The following automatic conversions were performed:

'_refine_ls_weighting_scheme' value 'calc
w=1/[\s^2^(Fo^2^)+(0.0253P)^2^+0.0000P] where P=(Fo^2^+2Fc^2^)/3' was
changed to 'calc'. New tag '_refine_ls_weighting_details' was
created. The value of the new tag was set to
'w=1/[\s^2^(Fo^2^)+(0.0253P)^2^+0.0000P] where P=(Fo^2^+2Fc^2^)/3'.

Automatic conversion script
Id: cif_fix_values 3143 2015-03-26 13:38:13Z robertas 
;
_cod_original_cell_volume 1732.5(11)
_cod_database_code 7010409

loop_
_symmetry_equiv_pos_as_xyz
'x, y, z'
'-x, -y, -z'

loop_
_atom_site_label
_atom_site_type_symbol
_atom_site_fract_x
_atom_site_fract_y
_atom_site_fract_z
_atom_site_U_iso_or_equiv
_atom_site_adp_type
_atom_site_occupancy
_atom_site_calc_flag
_atom_site_refinement_flags
_atom_site_disorder_assembly
_atom_site_disorder_group
In1 In 0.09353(4) 0.06275(4) 0.33251(2) 0.03452(14) Uani 1 d . . .
N1 N -0.1694(4) 0.0296(4) 0.3201(2) 0.0282(10) Uani 1 d . . .
N2 N -0.7768(4) 0.5421(5) 0.3014(3) 0.0545(14) Uani 1 d . . .
N3 N 0.3702(4) 0.0960(4) 0.3467(2) 0.0289(10) Uani 1 d . . .
N4 N 0.9960(4) -0.2938(5) 0.0220(2) 0.0412(12) Uani 1 d . . .
C1 C 0.0619(5) -0.1390(5) 0.3421(3) 0.0431(13) Uani 1 d . . .
H1A H 0.0482 -0.2058 0.2854 0.052 Uiso 1 calc R . .
H1B H -0.0148 -0.1600 0.3714 0.052 Uiso 1 calc R . .
H1C H 0.1382 -0.1416 0.3738 0.052 Uiso 1 calc R . .
C2 C 0.1273(5) 0.2343(5) 0.4517(3) 0.0484(15) Uani 1 d . . .
H2A H 0.1179 0.2001 0.4993 0.058 Uiso 1 calc R . .
H2B H 0.0638 0.2841 0.4511 0.058 Uiso 1 calc R . .
H2C H 0.2152 0.2948 0.4574 0.058 Uiso 1 calc R . .
C3 C 0.1052(5) 0.0943(6) 0.2107(3) 0.0455(14) Uani 1 d . . .
H3A H 0.0874 0.0068 0.1657 0.055 Uiso 1 calc R . .
H3B H 0.1925 0.1505 0.2090 0.055 Uiso 1 calc R . .
H3C H 0.0410 0.1399 0.2027 0.055 Uiso 1 calc R . .
C4 C -0.2140(5) 0.0043(6) 0.3991(3) 0.0447(14) Uani 1 d . . .
H4A H -0.1963 -0.0783 0.4018 0.054 Uiso 1 calc R . .
H4B H -0.3074 -0.0064 0.3987 0.054 Uiso 1 calc R . .
H4C H -0.1672 0.0810 0.4483 0.054 Uiso 1 calc R . .
C5 C -0.2229(5) -0.0966(5) 0.2460(3) 0.0460(14) Uani 1 d . . .
H5A H -0.2045 -0.1729 0.2580 0.055 Uiso 1 calc R . .
H5B H -0.1823 -0.0851 0.1961 0.055 Uiso 1 calc R . .
H5C H -0.3171 -0.1142 0.2354 0.055 Uiso 1 calc R . .
C6 C -0.1909(4) 0.1491(5) 0.3099(3) 0.0267(12) Uani 1 d . . .
C7 C -0.2218(5) 0.1553(5) 0.2295(3) 0.0387(14) Uani 1 d . . .
H7 H -0.2328 0.0779 0.1809 0.046 Uiso 1 calc R . .
C8 C -0.2364(5) 0.2754(6) 0.2211(3) 0.0411(14) Uani 1 d . . .
H8 H -0.2556 0.2771 0.1661 0.049 Uiso 1 calc R . .
C9 C -0.2240(4) 0.3920(5) 0.2895(3) 0.0335(12) Uani 1 d . . .
C10 C -0.1941(5) 0.3844(5) 0.3688(3) 0.0406(14) Uani 1 d . . .
H10 H -0.1841 0.4619 0.4172 0.049 Uiso 1 calc R . .
C11 C -0.1785(5) 0.2679(5) 0.3794(3) 0.0385(14) Uani 1 d . . .
H11 H -0.1590 0.2676 0.4347 0.046 Uiso 1 calc R . .
C12 C -0.2461(5) 0.5182(5) 0.2787(3) 0.0462(15) Uani 1 d . . .
H12A H -0.2207 0.5232 0.2233 0.055 Uiso 1 calc R . .
H12B H -0.1887 0.5985 0.3228 0.055 Uiso 1 calc R . .
C13 C -0.3856(4) 0.5242(5) 0.2841(3) 0.0307(13) Uani 1 d . . .
C14 C -0.4808(5) 0.4607(5) 0.2148(3) 0.0348(13) Uani 1 d . . .
H14 H -0.4570 0.4135 0.1623 0.042 Uiso 1 calc R . .
C15 C -0.6089(5) 0.4638(5) 0.2196(3) 0.0318(12) Uani 1 d . . .
H15 H -0.6701 0.4184 0.1707 0.038 Uiso 1 calc R . .
C16 C -0.6500(5) 0.5331(5) 0.2955(3) 0.0344(13) Uani 1 d . . .
C17 C -0.5552(5) 0.5950(5) 0.3659(3) 0.0429(15) Uani 1 d . . .
H17 H -0.5789 0.6410 0.4187 0.051 Uiso 1 calc R . .
C18 C -0.4290(5) 0.5907(5) 0.3602(3) 0.0452(15) Uani 1 d . . .
H18 H -0.3684 0.6342 0.4094 0.054 Uiso 1 calc R . .
C19 C -0.8729(5) 0.4793(6) 0.2285(4) 0.0652(19) Uani 1 d . . .
H19A H -0.9554 0.4969 0.2440 0.078 Uiso 1 calc R . .
H19B H -0.8850 0.3815 0.2082 0.078 Uiso 1 calc R . .
H19C H -0.8434 0.5167 0.1839 0.078 Uiso 1 calc R . .
C20 C -0.8265(6) 0.5807(7) 0.3824(4) 0.072(2) Uani 1 d . . .
H20A H -0.9164 0.5825 0.3739 0.086 Uiso 1 calc R . .
H20B H -0.7729 0.6706 0.4175 0.086 Uiso 1 calc R . .
H20C H -0.8239 0.5150 0.4107 0.086 Uiso 1 calc R . .
C21 C 0.3977(5) 0.0597(6) 0.4218(3) 0.0436(14) Uani 1 d . . .
H21A H 0.3767 0.1228 0.4720 0.052 Uiso 1 calc R . .
H21B H 0.4898 0.0649 0.4288 0.052 Uiso 1 calc R . .
H21C H 0.3446 -0.0325 0.4143 0.052 Uiso 1 calc R . .
C22 C 0.4299(5) 0.2413(5) 0.3630(3) 0.0435(14) Uani 1 d . . .
H22A H 0.4074 0.2931 0.4170 0.052 Uiso 1 calc R . .
H22B H 0.3975 0.2676 0.3177 0.052 Uiso 1 calc R . .
H22C H 0.5244 0.2601 0.3651 0.052 Uiso 1 calc R . .
C23 C 0.3977(4) 0.0092(5) 0.2673(3) 0.0259(11) Uani 1 d . . .
C24 C 0.4329(5) 0.0593(5) 0.2016(3) 0.0327(12) Uani 1 d . . .
H24 H 0.4431 0.1518 0.2092 0.039 Uiso 1 calc R . .
C25 C 0.4534(5) -0.0270(5) 0.1243(3) 0.0338(12) Uani 1 d . . .
H25 H 0.4770 0.0095 0.0805 0.041 Uiso 1 calc R . .
C26 C 0.4407(4) -0.1634(5) 0.1090(3) 0.0281(12) Uani 1 d . . .
C27 C 0.4053(5) -0.2117(5) 0.1751(3) 0.0366(13) Uani 1 d . . .
H27 H 0.3946 -0.3045 0.1669 0.044 Uiso 1 calc R . .
C28 C 0.3847(5) -0.1292(5) 0.2530(3) 0.0345(12) Uani 1 d . . .
H28 H 0.3618 -0.1662 0.2967 0.041 Uiso 1 calc R . .
C29 C 0.4679(5) -0.2539(5) 0.0246(3) 0.0399(14) Uani 1 d . . .
H29A H 0.4071 -0.3458 0.0112 0.048 Uiso 1 calc R . .
H29B H 0.4499 -0.2180 -0.0203 0.048 Uiso 1 calc R . .
C30 C 0.6070(5) -0.2648(5) 0.0234(3) 0.0275(12) Uani 1 d . . .
C31 C 0.7026(5) -0.1872(5) -0.0097(3) 0.0328(13) Uani 1 d . . .
H31 H 0.6795 -0.1259 -0.0328 0.039 Uiso 1 calc R . .
C32 C 0.8304(5) -0.1939(5) -0.0112(3) 0.0350(13) Uani 1 d . . .
H32 H 0.8908 -0.1391 -0.0355 0.042 Uiso 1 calc R . .
C33 C 0.8699(5) -0.2812(5) 0.0233(3) 0.0279(12) Uani 1 d . . .
C34 C 0.7729(5) -0.3611(5) 0.0571(3) 0.0341(13) Uani 1 d . . .
H34 H 0.7951 -0.4222 0.0808 0.041 Uiso 1 calc R . .
C35 C 0.6466(5) -0.3522(5) 0.0564(3) 0.0318(12) Uani 1 d . . .
H35 H 0.5848 -0.4080 0.0795 0.038 Uiso 1 calc R . .
C36 C 1.0924(5) -0.2070(7) -0.0114(3) 0.0546(16) Uani 1 d . . .
H36A H 1.1754 -0.2275 -0.0082 0.066 Uiso 1 calc R . .
H36B H 1.1035 -0.1122 0.0219 0.066 Uiso 1 calc R . .
H36C H 1.0633 -0.2228 -0.0703 0.066 Uiso 1 calc R . .
C37 C 1.0474(5) -0.3361(6) 0.0867(3) 0.0552(17) Uani 1 d . . .
H37A H 1.1365 -0.3393 0.0778 0.066 Uiso 1 calc R . .
H37B H 0.9931 -0.4260 0.0833 0.066 Uiso 1 calc R . .
H37C H 1.0473 -0.2713 0.1424 0.066 Uiso 1 calc R . .

loop_
_atom_site_aniso_label
_atom_site_aniso_U_11
_atom_site_aniso_U_22
_atom_site_aniso_U_33
_atom_site_aniso_U_23
_atom_site_aniso_U_13
_atom_site_aniso_U_12
In1 0.0501(3) 0.0256(2) 0.02404(18) 0.00537(14) 0.00431(15) 0.00795(17)
N1 0.032(2) 0.024(2) 0.026(2) 0.0071(18) 0.0000(18) 0.006(2)
N2 0.042(3) 0.079(4) 0.043(3) 0.011(2) 0.006(2) 0.029(3)
N3 0.034(2) 0.022(2) 0.028(2) 0.0075(18) 0.0085(19) 0.004(2)
N4 0.030(3) 0.055(3) 0.042(2) 0.016(2) 0.002(2) 0.018(2)
C1 0.038(3) 0.037(3) 0.055(3) 0.016(3) 0.008(3) 0.009(3)
C2 0.043(3) 0.049(4) 0.039(3) -0.001(3) -0.004(3) 0.008(3)
C3 0.043(3) 0.059(4) 0.036(3) 0.022(3) 0.008(3) 0.010(3)
C4 0.048(3) 0.053(4) 0.046(3) 0.029(3) 0.017(3) 0.018(3)
C5 0.042(3) 0.033(3) 0.051(3) 0.002(3) -0.007(3) 0.005(3)
C6 0.021(3) 0.030(3) 0.027(3) 0.009(2) 0.003(2) 0.005(2)
C7 0.038(3) 0.049(4) 0.027(3) 0.005(2) 0.002(2) 0.020(3)
C8 0.042(3) 0.058(4) 0.036(3) 0.024(3) 0.008(2) 0.025(3)
C9 0.020(3) 0.041(3) 0.045(3) 0.021(3) 0.008(2) 0.008(2)
C10 0.042(3) 0.035(3) 0.042(3) 0.006(2) 0.002(2) 0.015(3)
C11 0.043(3) 0.045(3) 0.023(2) 0.004(2) -0.004(2) 0.014(3)
C12 0.041(4) 0.042(4) 0.059(3) 0.024(3) 0.007(3) 0.009(3)
C13 0.027(3) 0.024(3) 0.044(3) 0.017(2) 0.003(3) 0.004(2)
C14 0.050(4) 0.027(3) 0.027(2) 0.009(2) 0.006(3) 0.011(3)
C15 0.037(3) 0.032(3) 0.024(2) 0.006(2) -0.005(2) 0.010(3)
C16 0.036(3) 0.036(3) 0.034(3) 0.010(2) 0.002(3) 0.018(3)
C17 0.046(4) 0.046(4) 0.031(3) -0.001(3) 0.002(3) 0.021(3)
C18 0.045(4) 0.043(4) 0.034(3) -0.004(3) -0.015(3) 0.011(3)
C19 0.041(4) 0.073(5) 0.081(4) 0.021(4) -0.004(3) 0.020(3)
C20 0.073(5) 0.095(5) 0.073(4) 0.037(4) 0.036(4) 0.053(4)
C21 0.054(4) 0.053(4) 0.027(3) 0.012(2) 0.006(2) 0.021(3)
C22 0.048(3) 0.031(3) 0.041(3) 0.004(2) 0.011(3) 0.002(3)
C23 0.019(3) 0.031(3) 0.030(2) 0.013(2) 0.006(2) 0.008(2)
C24 0.044(3) 0.022(3) 0.036(3) 0.013(2) 0.013(2) 0.010(3)
C25 0.045(3) 0.036(3) 0.028(2) 0.017(2) 0.012(2) 0.016(3)
C26 0.017(3) 0.033(3) 0.030(3) 0.004(2) 0.004(2) 0.007(2)
C27 0.037(3) 0.020(3) 0.050(3) 0.009(2) 0.009(3) 0.006(2)
C28 0.043(3) 0.029(3) 0.039(3) 0.018(2) 0.018(2) 0.012(3)
C29 0.038(3) 0.041(3) 0.031(3) 0.000(2) 0.000(2) 0.010(3)
C30 0.025(3) 0.029(3) 0.021(2) -0.001(2) 0.001(2) 0.008(3)
C31 0.038(3) 0.031(3) 0.035(3) 0.015(2) 0.003(3) 0.014(3)
C32 0.032(3) 0.045(3) 0.030(2) 0.015(2) 0.009(2) 0.012(3)
C33 0.035(3) 0.026(3) 0.018(2) 0.003(2) 0.001(2) 0.007(3)
C34 0.043(3) 0.031(3) 0.035(3) 0.015(2) 0.006(3) 0.016(3)
C35 0.033(3) 0.026(3) 0.030(2) 0.005(2) 0.002(2) 0.005(3)
C36 0.038(3) 0.078(5) 0.042(3) 0.014(3) 0.008(3) 0.014(3)
C37 0.042(4) 0.073(5) 0.054(3) 0.017(3) -0.002(3) 0.027(3)

loop_
_atom_type_symbol
_atom_type_description
_atom_type_scat_dispersion_real
_atom_type_scat_dispersion_imag
_atom_type_scat_source
C C 0.0020 0.0020 'International Tables Vol C Tables 4.2.6.8 and 6.1.1.4'
H H 0.0000 0.0000 'International Tables Vol C Tables 4.2.6.8 and 6.1.1.4'
N N 0.0040 0.0030 'International Tables Vol C Tables 4.2.6.8 and 6.1.1.4'
In In -0.9360 1.3100 'International Tables Vol C Tables 4.2.6.8 and 6.1.1.4'

loop_
_geom_angle_atom_site_label_1
_geom_angle_atom_site_label_2
_geom_angle_atom_site_label_3
_geom_angle
_geom_angle_site_symmetry_1
_geom_angle_site_symmetry_3
_geom_angle_publ_flag
C3 In1 C1 121.1(2) . . ?
C3 In1 C2 121.5(2) . . ?
C1 In1 C2 117.3(2) . . ?
C3 In1 N1 90.99(16) . . ?
C1 In1 N1 90.82(16) . . ?
C2 In1 N1 92.03(16) . . ?
C3 In1 N3 89.51(16) . . ?
C1 In1 N3 88.72(16) . . ?
C2 In1 N3 87.91(16) . . ?
N1 In1 N3 179.45(12) . . ?
C6 N1 C5 114.5(3) . . ?
C6 N1 C4 114.0(4) . . ?
C5 N1 C4 109.5(4) . . ?
C6 N1 In1 108.2(3) . . ?
C5 N1 In1 103.9(3) . . ?
C4 N1 In1 105.9(3) . . ?
C16 N2 C19 120.6(4) . . ?
C16 N2 C20 121.3(4) . . ?
C19 N2 C20 116.0(5) . . ?
C23 N3 C22 114.0(4) . . ?
C23 N3 C21 114.8(4) . . ?
C22 N3 C21 110.2(4) . . ?
C23 N3 In1 107.1(2) . . ?
C22 N3 In1 104.5(3) . . ?
C21 N3 In1 105.3(3) . . ?
C33 N4 C36 118.9(4) . . ?
C33 N4 C37 119.1(4) . . ?
C36 N4 C37 115.2(4) . . ?
C7 C6 C11 116.4(4) . . ?
C7 C6 N1 121.5(4) . . ?
C11 C6 N1 122.0(4) . . ?
C8 C7 C6 120.3(4) . . ?
C9 C8 C7 123.1(4) . . ?
C8 C9 C10 116.0(5) . . ?
C8 C9 C12 121.9(4) . . ?
C10 C9 C12 122.1(5) . . ?
C11 C10 C9 122.4(4) . . ?
C10 C11 C6 121.7(4) . . ?
C9 C12 C13 114.1(4) . . ?
C14 C13 C18 115.3(4) . . ?
C14 C13 C12 122.3(4) . . ?
C18 C13 C12 122.3(4) . . ?
C15 C14 C13 122.6(4) . . ?
C14 C15 C16 121.4(4) . . ?
N2 C16 C17 121.2(4) . . ?
N2 C16 C15 122.6(4) . . ?
C17 C16 C15 116.2(4) . . ?
C18 C17 C16 121.7(4) . . ?
C17 C18 C13 122.7(4) . . ?
C24 C23 C28 117.7(4) . . ?
C24 C23 N3 120.7(4) . . ?
C28 C23 N3 121.5(4) . . ?
C23 C24 C25 120.1(4) . . ?
C26 C25 C24 123.1(5) . . ?
C27 C26 C25 116.1(4) . . ?
C27 C26 C29 122.2(4) . . ?
C25 C26 C29 121.8(5) . . ?
C26 C27 C28 122.6(4) . . ?
C27 C28 C23 120.4(5) . . ?
C30 C29 C26 114.3(3) . . ?
C35 C30 C31 115.4(4) . . ?
C35 C30 C29 122.0(5) . . ?
C31 C30 C29 122.6(5) . . ?
C30 C31 C32 124.0(5) . . ?
C31 C32 C33 120.2(5) . . ?
N4 C33 C32 122.6(5) . . ?
N4 C33 C34 121.2(4) . . ?
C32 C33 C34 116.2(4) . . ?
C35 C34 C33 121.6(4) . . ?
C34 C35 C30 122.6(5) . . ?

loop_
_geom_bond_atom_site_label_1
_geom_bond_atom_site_label_2
_geom_bond_distance
_geom_bond_site_symmetry_2
_geom_bond_publ_flag
In1 C3 2.157(5) . ?
In1 C1 2.164(5) . ?
In1 C2 2.189(5) . ?
In1 N1 2.720(4) . ?
In1 N3 2.865(4) . ?
N1 C6 1.424(6) . ?
N1 C5 1.483(5) . ?
N1 C4 1.486(6) . ?
N2 C16 1.382(6) . ?
N2 C19 1.429(6) . ?
N2 C20 1.436(7) . ?
N3 C23 1.446(5) . ?
N3 C22 1.456(6) . ?
N3 C21 1.468(6) . ?
N4 C33 1.384(6) . ?
N4 C36 1.439(7) . ?
N4 C37 1.442(6) . ?
C6 C7 1.396(6) . ?
C6 C11 1.402(6) . ?
C7 C8 1.391(7) . ?
C8 C9 1.377(7) . ?
C9 C10 1.383(7) . ?
C9 C12 1.502(7) . ?
C10 C11 1.371(7) . ?
C12 C13 1.506(7) . ?
C13 C14 1.383(6) . ?
C13 C18 1.399(7) . ?
C14 C15 1.377(6) . ?
C15 C16 1.395(6) . ?
C16 C17 1.392(6) . ?
C17 C18 1.360(7) . ?
C23 C24 1.379(6) . ?
C23 C28 1.400(6) . ?
C24 C25 1.390(6) . ?
C25 C26 1.377(6) . ?
C26 C27 1.375(7) . ?
C26 C29 1.520(6) . ?
C27 C28 1.381(6) . ?
C29 C30 1.515(6) . ?
C30 C35 1.375(6) . ?
C30 C31 1.377(7) . ?
C31 C32 1.381(7) . ?
C32 C33 1.388(6) . ?
C33 C34 1.405(7) . ?
C34 C35 1.373(6) . ?

loop_
_geom_torsion_atom_site_label_1
_geom_torsion_atom_site_label_2
_geom_torsion_atom_site_label_3
_geom_torsion_atom_site_label_4
_geom_torsion
_geom_torsion_site_symmetry_1
_geom_torsion_site_symmetry_2
_geom_torsion_site_symmetry_3
_geom_torsion_site_symmetry_4
_geom_torsion_publ_flag
C3 In1 N1 C6 -57.4(3) . . . . ?
C1 In1 N1 C6 -178.5(3) . . . . ?
C2 In1 N1 C6 64.2(3) . . . . ?
N3 In1 N1 C6 148(11) . . . . ?
C3 In1 N1 C5 64.8(3) . . . . ?
C1 In1 N1 C5 -56.3(3) . . . . ?
C2 In1 N1 C5 -173.7(3) . . . . ?
N3 In1 N1 C5 -89(11) . . . . ?
C3 In1 N1 C4 -179.9(3) . . . . ?
C1 In1 N1 C4 59.0(3) . . . . ?
C2 In1 N1 C4 -58.4(3) . . . . ?
N3 In1 N1 C4 26(11) . . . . ?
C3 In1 N3 C23 -49.1(3) . . . . ?
C1 In1 N3 C23 72.0(3) . . . . ?
C2 In1 N3 C23 -170.6(3) . . . . ?
N1 In1 N3 C23 105(11) . . . . ?
C3 In1 N3 C22 72.1(3) . . . . ?
C1 In1 N3 C22 -166.8(3) . . . . ?
C2 In1 N3 C22 -49.4(3) . . . . ?
N1 In1 N3 C22 -134(11) . . . . ?
C3 In1 N3 C21 -171.7(3) . . . . ?
C1 In1 N3 C21 -50.6(3) . . . . ?
C2 In1 N3 C21 66.7(3) . . . . ?
N1 In1 N3 C21 -18(11) . . . . ?
C5 N1 C6 C7 -18.8(6) . . . . ?
C4 N1 C6 C7 -146.0(5) . . . . ?
In1 N1 C6 C7 96.6(4) . . . . ?
C5 N1 C6 C11 163.1(4) . . . . ?
C4 N1 C6 C11 35.9(6) . . . . ?
In1 N1 C6 C11 -81.5(5) . . . . ?
C11 C6 C7 C8 1.2(7) . . . . ?
N1 C6 C7 C8 -177.0(4) . . . . ?
C6 C7 C8 C9 -1.2(8) . . . . ?
C7 C8 C9 C10 0.8(8) . . . . ?
C7 C8 C9 C12 -177.3(5) . . . . ?
C8 C9 C10 C11 -0.5(8) . . . . ?
C12 C9 C10 C11 177.5(5) . . . . ?
C9 C10 C11 C6 0.6(8) . . . . ?
C7 C6 C11 C10 -0.9(7) . . . . ?
N1 C6 C11 C10 177.3(5) . . . . ?
C8 C9 C12 C13 90.3(6) . . . . ?
C10 C9 C12 C13 -87.6(6) . . . . ?
C9 C12 C13 C14 -84.0(6) . . . . ?
C9 C12 C13 C18 94.0(6) . . . . ?
C18 C13 C14 C15 0.8(7) . . . . ?
C12 C13 C14 C15 178.9(5) . . . . ?
C13 C14 C15 C16 0.5(8) . . . . ?
C19 N2 C16 C17 179.3(5) . . . . ?
C20 N2 C16 C17 -17.7(8) . . . . ?
C19 N2 C16 C15 0.2(8) . . . . ?
C20 N2 C16 C15 163.2(5) . . . . ?
C14 C15 C16 N2 177.5(5) . . . . ?
C14 C15 C16 C17 -1.6(7) . . . . ?
N2 C16 C17 C18 -177.7(5) . . . . ?
C15 C16 C17 C18 1.4(8) . . . . ?
C16 C17 C18 C13 -0.1(9) . . . . ?
C14 C13 C18 C17 -1.0(8) . . . . ?
C12 C13 C18 C17 -179.1(5) . . . . ?
C22 N3 C23 C24 -22.6(6) . . . . ?
C21 N3 C23 C24 -151.2(4) . . . . ?
In1 N3 C23 C24 92.4(4) . . . . ?
C22 N3 C23 C28 159.9(4) . . . . ?
C21 N3 C23 C28 31.4(6) . . . . ?
In1 N3 C23 C28 -85.1(4) . . . . ?
C28 C23 C24 C25 0.4(7) . . . . ?
N3 C23 C24 C25 -177.1(4) . . . . ?
C23 C24 C25 C26 -0.2(7) . . . . ?
C24 C25 C26 C27 0.4(7) . . . . ?
C24 C25 C26 C29 -178.1(4) . . . . ?
C25 C26 C27 C28 -0.7(7) . . . . ?
C29 C26 C27 C28 177.7(4) . . . . ?
C26 C27 C28 C23 0.9(7) . . . . ?
C24 C23 C28 C27 -0.7(7) . . . . ?
N3 C23 C28 C27 176.8(4) . . . . ?
C27 C26 C29 C30 -85.2(6) . . . . ?
C25 C26 C29 C30 93.2(6) . . . . ?
C26 C29 C30 C35 81.3(6) . . . . ?
C26 C29 C30 C31 -97.9(5) . . . . ?
C35 C30 C31 C32 0.2(6) . . . . ?
C29 C30 C31 C32 179.4(4) . . . . ?
C30 C31 C32 C33 -1.0(7) . . . . ?
C36 N4 C33 C32 4.1(6) . . . . ?
C37 N4 C33 C32 153.7(5) . . . . ?
C36 N4 C33 C34 -178.4(4) . . . . ?
C37 N4 C33 C34 -28.8(6) . . . . ?
C31 C32 C33 N4 178.7(4) . . . . ?
C31 C32 C33 C34 1.0(6) . . . . ?
N4 C33 C34 C35 -178.1(4) . . . . ?
C32 C33 C34 C35 -0.4(6) . . . . ?
C33 C34 C35 C30 -0.4(6) . . . . ?
C31 C30 C35 C34 0.5(6) . . . . ?
C29 C30 C35 C34 -178.8(4) . . . . ?
